data_4336669
loop_
_publ_author_name
'Hyun Sun Ahn'
'Dong Woo Lee'
'Kang Min Ok'

_publ_section_title
;
 From an Open Framework to a Layered and a Hexagonal Tungsten Oxide
 Structure: Controlled Transformation Reactions of an Extended Solid-State
 Material, Cs3Ga7(SeO3)12 to Ga(OH)(SeO3) and KGa3(SeO4)2(OH)6
;
_journal_name_full 'Inorganic Chemistry'
_journal_page_first 12726
_journal_page_last 12730
_journal_paper_doi 10.1021/ic402274s
_journal_volume 52
_journal_year 2013
_chemical_formula_sum 'Ga3 H6 O14 Rb Se2'
_chemical_formula_weight 682.60
_chemical_name_systematic
;
 ?
;
_space_group_IT_number 166
_symmetry_cell_setting trigonal
_symmetry_space_group_name_Hall '-R 3 2"'
_symmetry_space_group_name_H-M 'R -3 m :H'
_atom_sites_solution_primary direct
_atom_sites_solution_secondary difmap
_cell_angle_alpha 90
_cell_angle_beta 90
_cell_angle_gamma 120
_cell_formula_units_Z 3
_cell_length_a 7.2641(10)
_cell_length_b 7.2641(10)
_cell_length_c 18.141(3)
_cell_measurement_temperature 298.0(2)
_cell_volume 829.0(2)
_computing_structure_refinement 'SHELXL-97 (Sheldrick, 1997)'
_diffrn_ambient_temperature 298.0(2)
_diffrn_measured_fraction_theta_full 0.997
_diffrn_measured_fraction_theta_max 0.997
_diffrn_measurement_device_type 'Bruker SMART Breeze'
_diffrn_measurement_method CCD
_diffrn_radiation_monochromator graphite
_diffrn_radiation_type MoK\a
_diffrn_radiation_wavelength 0.71073
_diffrn_reflns_av_R_equivalents 0.0467
_diffrn_reflns_av_unetI/netI 0.0112
_diffrn_reflns_limit_h_max 9
_diffrn_reflns_limit_h_min -9
_diffrn_reflns_limit_k_max 9
_diffrn_reflns_limit_k_min -9
_diffrn_reflns_limit_l_max 23
_diffrn_reflns_limit_l_min -23
_diffrn_reflns_number 6633
_diffrn_reflns_theta_full 28.34
_diffrn_reflns_theta_max 28.34
_diffrn_reflns_theta_min 3.37
_exptl_absorpt_coefficient_mu 18.304
_exptl_absorpt_correction_T_max 0.56
_exptl_absorpt_correction_T_min 0.37
_exptl_absorpt_correction_type empirical
_exptl_absorpt_process_details
; 
 SADABS(Blessing, 1995) 
;
_exptl_crystal_colour Colorless
_exptl_crystal_density_diffrn 4.102
_exptl_crystal_description 'trigonal Prism'
_exptl_crystal_F_000 948
_exptl_crystal_size_max 0.057
_exptl_crystal_size_mid 0.052
_exptl_crystal_size_min 0.032
_refine_diff_density_max 0.807
_refine_diff_density_min -0.679
_refine_diff_density_rms 0.184
_refine_ls_extinction_coef 0.0015(3)
_refine_ls_extinction_expression Fc^*^=kFc[1+0.001xFc^2^\l^3^/sin(2\q)]^-1/4^
_refine_ls_extinction_method SHELXL
_refine_ls_goodness_of_fit_ref 1.301
_refine_ls_matrix_type full
_refine_ls_number_parameters 29
_refine_ls_number_reflns 286
_refine_ls_number_restraints 0
_refine_ls_restrained_S_all 1.301
_refine_ls_R_factor_all 0.0192
_refine_ls_R_factor_gt 0.0182
_refine_ls_shift/su_max 0
_refine_ls_shift/su_mean 0
_refine_ls_structure_factor_coef Fsqd
_refine_ls_weighting_details 'calc w=1/[\s^2^(Fo^2^)+(0.0260P)^2^+3.5192P] where P=(Fo^2^+2Fc^2^)/3'
_refine_ls_weighting_scheme calc
_refine_ls_wR_factor_gt 0.0511
_refine_ls_wR_factor_ref 0.0516
_reflns_number_gt 274
_reflns_number_total 286
_reflns_threshold_expression >2s\(I)
_cod_data_source_file ic402274s_si_002_4.cif
_cod_data_source_block RbGa3(SeO4)2(OH)6
_cod_original_cell_volume 829.0(3)
_cod_original_sg_symbol_H-M 'R -3 m'
_cod_database_code 4336669

loop_
_symmetry_equiv_pos_as_xyz
'x, y, z'
'-y, x-y, z'
'-x+y, -x, z'
'y, x, -z'
'x-y, -y, -z'
'-x, -x+y, -z'
'x+2/3, y+1/3, z+1/3'
'-y+2/3, x-y+1/3, z+1/3'
'-x+y+2/3, -x+1/3, z+1/3'
'y+2/3, x+1/3, -z+1/3'
'x-y+2/3, -y+1/3, -z+1/3'
'-x+2/3, -x+y+1/3, -z+1/3'
'x+1/3, y+2/3, z+2/3'
'-y+1/3, x-y+2/3, z+2/3'
'-x+y+1/3, -x+2/3, z+2/3'
'y+1/3, x+2/3, -z+2/3'
'x-y+1/3, -y+2/3, -z+2/3'
'-x+1/3, -x+y+2/3, -z+2/3'
'-x, -y, -z'
'y, -x+y, -z'
'x-y, x, -z'
'-y, -x, z'
'-x+y, y, z'
'x, x-y, z'
'-x+2/3, -y+1/3, -z+1/3'
'y+2/3, -x+y+1/3, -z+1/3'
'x-y+2/3, x+1/3, -z+1/3'
'-y+2/3, -x+1/3, z+1/3'
'-x+y+2/3, y+1/3, z+1/3'
'x+2/3, x-y+1/3, z+1/3'
'-x+1/3, -y+2/3, -z+2/3'
'y+1/3, -x+y+2/3, -z+2/3'
'x-y+1/3, x+2/3, -z+2/3'
'-y+1/3, -x+2/3, z+2/3'
'-x+y+1/3, y+2/3, z+2/3'
'x+1/3, x-y+2/3, z+2/3'

loop_
_atom_site_label
_atom_site_type_symbol
_atom_site_fract_x
_atom_site_fract_y
_atom_site_fract_z
_atom_site_U_iso_or_equiv
_atom_site_adp_type
_atom_site_occupancy
_atom_site_symmetry_multiplicity
_atom_site_calc_flag
_atom_site_refinement_flags
Rb1 Rb 0 0 0 0.0178(3) Uani 1 12 d S
Se1 Se 0.6667 0.3333 0.02762(3) 0.0119(2) Uani 1 6 d S
Ga1 Ga 0.8333 0.6667 0.1667 0.0135(2) Uani 1 4 d S
O1 O 0.7892(2) 0.5783(5) 0.05944(14) 0.0170(5) Uani 1 2 d S
O2 O 1.1263(2) 0.8737(2) 0.14187(15) 0.0150(5) Uani 1 2 d S
O3 O 0.6667 0.3333 -0.0617(3) 0.0237(11) Uani 1 6 d S
H2 H 1.182(4) 0.818(4) 0.117(2) 0.007(10) Uiso 1 2 d S

loop_
_atom_site_aniso_label
_atom_site_aniso_U_11
_atom_site_aniso_U_22
_atom_site_aniso_U_33
_atom_site_aniso_U_23
_atom_site_aniso_U_13
_atom_site_aniso_U_12
Rb1 0.0175(3) 0.0175(3) 0.0183(5) 0 0 0.00876(16)
Se1 0.0116(3) 0.0116(3) 0.0125(3) 0 0 0.00582(13)
Ga1 0.0122(3) 0.0105(3) 0.0171(3) 0.0001(2) 0.00007(10) 0.00524(16)
O1 0.0201(10) 0.0124(13) 0.0160(12) -0.0002(10) -0.0001(5) 0.0062(6)
O2 0.0116(9) 0.0116(9) 0.0204(12) -0.0011(5) 0.0011(5) 0.0047(11)
O3 0.0278(17) 0.0278(17) 0.016(2) 0 0 0.0139(9)

loop_
_atom_type_symbol
_atom_type_description
_atom_type_scat_dispersion_real
_atom_type_scat_dispersion_imag
_atom_type_scat_source
O O 0.0106 0.006 'International Tables Vol C Tables 4.2.6.8 and 6.1.1.4'
H H 0 0 'International Tables Vol C Tables 4.2.6.8 and 6.1.1.4'
Ga Ga 0.2307 1.6083 'International Tables Vol C Tables 4.2.6.8 and 6.1.1.4'
Se Se -0.0929 2.2259 'International Tables Vol C Tables 4.2.6.8 and 6.1.1.4'
Rb Rb -0.9393 2.9676 'International Tables Vol C Tables 4.2.6.8 and 6.1.1.4'

loop_
_geom_angle_atom_site_label_1
_geom_angle_atom_site_label_2
_geom_angle_atom_site_label_3
_geom_angle
_geom_angle_site_symmetry_1
_geom_angle_site_symmetry_3
O1 Rb1 O1 180.00(9) 2_655 20_455
O1 Rb1 O1 106.70(6) 2_655 1_445
O1 Rb1 O1 73.30(6) 20_455 1_445
O1 Rb1 O1 73.30(6) 2_655 19_665
O1 Rb1 O1 106.70(6) 20_455 19_665
O1 Rb1 O1 180.00(12) 1_445 19_665
O1 Rb1 O1 106.70(6) 2_655 3_565
O1 Rb1 O1 73.30(6) 20_455 3_565
O1 Rb1 O1 106.70(6) 1_445 3_565
O1 Rb1 O1 73.30(6) 19_665 3_565
O1 Rb1 O1 73.30(6) 2_655 21_545
O1 Rb1 O1 106.70(6) 20_455 21_545
O1 Rb1 O1 73.30(6) 1_445 21_545
O1 Rb1 O1 106.70(6) 19_665 21_545
O1 Rb1 O1 180.00(10) 3_565 21_545
O1 Rb1 O2 55.68(5) 2_655 2_655
O1 Rb1 O2 124.32(5) 20_455 2_655
O1 Rb1 O2 99.57(7) 1_445 2_655
O1 Rb1 O2 80.43(7) 19_665 2_655
O1 Rb1 O2 55.68(5) 3_565 2_655
O1 Rb1 O2 124.32(5) 21_545 2_655
O1 Rb1 O2 55.68(5) 2_655 1_445
O1 Rb1 O2 124.32(5) 20_455 1_445
O1 Rb1 O2 55.68(5) 1_445 1_445
O1 Rb1 O2 124.32(5) 19_665 1_445
O1 Rb1 O2 99.57(7) 3_565 1_445
O1 Rb1 O2 80.43(7) 21_545 1_445
O2 Rb1 O2 54.13(9) 2_655 1_445
O1 Rb1 O2 99.57(7) 2_655 3_565
O1 Rb1 O2 80.43(7) 20_455 3_565
O1 Rb1 O2 55.68(5) 1_445 3_565
O1 Rb1 O2 124.32(5) 19_665 3_565
O1 Rb1 O2 55.68(5) 3_565 3_565
O1 Rb1 O2 124.32(5) 21_545 3_565
O2 Rb1 O2 54.13(9) 2_655 3_565
O2 Rb1 O2 54.13(9) 1_445 3_565
O1 Rb1 O2 124.32(5) 2_655 20_455
O1 Rb1 O2 55.68(5) 20_455 20_455
O1 Rb1 O2 80.43(7) 1_445 20_455
O1 Rb1 O2 99.57(7) 19_665 20_455
O1 Rb1 O2 124.32(5) 3_565 20_455
O1 Rb1 O2 55.68(5) 21_545 20_455
O2 Rb1 O2 180.00(5) 2_655 20_455
O2 Rb1 O2 125.87(9) 1_445 20_455
O2 Rb1 O2 125.87(9) 3_565 20_455
O1 Rb1 O2 124.32(5) 2_655 19_665
O1 Rb1 O2 55.68(5) 20_455 19_665
O1 Rb1 O2 124.32(5) 1_445 19_665
O1 Rb1 O2 55.68(5) 19_665 19_665
O1 Rb1 O2 80.43(7) 3_565 19_665
O1 Rb1 O2 99.57(7) 21_545 19_665
O2 Rb1 O2 125.87(9) 2_655 19_665
O2 Rb1 O2 180.00(8) 1_445 19_665
O2 Rb1 O2 125.87(9) 3_565 19_665
O2 Rb1 O2 54.13(9) 20_455 19_665
O1 Rb1 O2 80.43(7) 2_655 21_545
O1 Rb1 O2 99.57(7) 20_455 21_545
O1 Rb1 O2 124.32(5) 1_445 21_545
O1 Rb1 O2 55.68(5) 19_665 21_545
O1 Rb1 O2 124.32(5) 3_565 21_545
O1 Rb1 O2 55.68(5) 21_545 21_545
O2 Rb1 O2 125.87(9) 2_655 21_545
O2 Rb1 O2 125.87(9) 1_445 21_545
O2 Rb1 O2 180.00(5) 3_565 21_545
O2 Rb1 O2 54.13(9) 20_455 21_545
O2 Rb1 O2 54.13(9) 19_665 21_545
O3 Se1 O1 110.53(9) . 3_665
O3 Se1 O1 110.53(9) . .
O1 Se1 O1 108.39(9) 3_665 .
O3 Se1 O1 110.53(9) . 2_655
O1 Se1 O1 108.39(9) 3_665 2_655
O1 Se1 O1 108.39(9) . 2_655
O2 Ga1 O2 179.9990(10) 27_545 3_675
O2 Ga1 O2 90.07(16) 27_545 .
O2 Ga1 O2 89.93(16) 3_675 .
O2 Ga1 O2 89.93(16) 27_545 25_665
O2 Ga1 O2 90.07(16) 3_675 25_665
O2 Ga1 O2 180 . 25_665
O2 Ga1 O1 92.20(9) 27_545 .
O2 Ga1 O1 87.80(10) 3_675 .
O2 Ga1 O1 87.80(10) . .
O2 Ga1 O1 92.20(10) 25_665 .
O2 Ga1 O1 87.80(10) 27_545 25_665
O2 Ga1 O1 92.20(10) 3_675 25_665
O2 Ga1 O1 92.20(10) . 25_665
O2 Ga1 O1 87.80(10) 25_665 25_665
O1 Ga1 O1 180 . 25_665
O2 Ga1 Rb1 124.82(8) 27_545 1_665
O2 Ga1 Rb1 55.18(8) 3_675 1_665
O2 Ga1 Rb1 55.18(8) . 1_665
O2 Ga1 Rb1 124.82(8) 25_665 1_665
O1 Ga1 Rb1 50.69(8) . 1_665
O1 Ga1 Rb1 129.31(8) 25_665 1_665
O2 Ga1 Rb1 55.18(8) 27_545 7
O2 Ga1 Rb1 124.82(8) 3_675 7
O2 Ga1 Rb1 124.82(8) . 7
O2 Ga1 Rb1 55.18(8) 25_665 7
O1 Ga1 Rb1 129.31(8) . 7
O1 Ga1 Rb1 50.69(8) 25_665 7
Rb1 Ga1 Rb1 180 1_665 7
Se1 O1 Ga1 126.48(15) . .
Se1 O1 Rb1 137.35(13) . 1_665
Ga1 O1 Rb1 96.17(10) . 1_665
Ga1 O2 Ga1 137.66(15) 2_765 .
Ga1 O2 Rb1 92.91(8) 2_765 1_665
Ga1 O2 Rb1 92.91(8) . 1_665

loop_
_geom_bond_atom_site_label_1
_geom_bond_atom_site_label_2
_geom_bond_distance
_geom_bond_site_symmetry_2
Rb1 O1 2.864(3) 2_655
Rb1 O1 2.864(3) 20_455
Rb1 O1 2.864(3) 1_445
Rb1 O1 2.864(3) 19_665
Rb1 O1 2.864(3) 3_565
Rb1 O1 2.864(3) 21_545
Rb1 O2 3.025(3) 2_655
Rb1 O2 3.025(3) 1_445
Rb1 O2 3.025(3) 3_565
Rb1 O2 3.025(3) 20_455
Rb1 O2 3.025(3) 19_665
Rb1 O2 3.025(3) 21_545
Se1 O3 1.621(5) .
Se1 O1 1.646(3) 3_665
Se1 O1 1.646(3) .
Se1 O1 1.646(3) 2_655
Ga1 O2 1.9475(10) 27_545
Ga1 O2 1.9475(10) 3_675
Ga1 O2 1.9475(10) .
Ga1 O2 1.9475(10) 25_665
Ga1 O1 2.023(3) .
Ga1 O1 2.023(3) 25_665
Ga1 Rb1 3.6795(6) 1_665
Ga1 Rb1 3.6795(6) 7
O1 Rb1 2.864(3) 1_665
O2 Ga1 1.9475(10) 2_765
O2 Rb1 3.025(3) 1_665
